data_7126513
loop_
_publ_author_name
'Fujii, Toshiki'
'Tanaka, Susumu'
'Hayashi, Shotaro'
'Imoto, Hiroaki'
'Naka, Kensuke'

_publ_section_title
;
 Dipyridinoarsole: a new class of stable and modifiable heteroatom-bridged
 bipyridines.
;
_journal_issue 45
_journal_name_full 'Chemical communications (Cambridge, England)'
_journal_page_first 6035
_journal_page_last 6038
_journal_paper_doi 10.1039/d0cc02389b
_journal_volume 56
_journal_year 2020
_chemical_formula_moiety 'C16 H11 As N2'
_chemical_formula_sum 'C16 H11 As N2'
_chemical_formula_weight 306.20
_space_group_crystal_system monoclinic
_space_group_IT_number 14
_space_group_name_Hall '-P 2ybc'
_space_group_name_H-M_alt 'P 1 21/c 1'
_atom_sites_solution_hydrogens geom
_atom_sites_solution_primary direct
_atom_sites_solution_secondary difmap
_audit_update_record
;
2020-04-02 deposited with the CCDC.	2020-05-11 downloaded from the CCDC.
;
_cell_angle_alpha 90.0000
_cell_angle_beta 104.051(9)
_cell_angle_gamma 90.0000
_cell_formula_units_Z 4
_cell_length_a 13.672(9)
_cell_length_b 11.334(8)
_cell_length_c 8.756(6)
_cell_measurement_reflns_used 2808
_cell_measurement_temperature 273
_cell_measurement_theta_max 27.49
_cell_measurement_theta_min 3.07
_cell_volume 1316.2(16)
_computing_cell_refinement DTREK
_computing_data_collection DTREK
_computing_data_reduction DTREK
_computing_molecular_graphics 'CrystalStructure 4.1'
_computing_publication_material 'CrystalStructure 4.1 (Rigaku, 2014)'
_computing_structure_refinement 'SHELXL2013 (Sheldrick, 2008)'
_computing_structure_solution 'SIR2011 (Burla, et al., 2012)'
_diffrn_ambient_temperature 273
_diffrn_detector_area_resol_mean 13.653
_diffrn_measured_fraction_theta_full 0.997
_diffrn_measured_fraction_theta_max 0.998
_diffrn_measurement_device_type 'Rigaku XtaLAB mini'
_diffrn_measurement_method \w
_diffrn_radiation_type 'Mo K\a'
_diffrn_radiation_wavelength 0.71075
_diffrn_reflns_av_R_equivalents 0.0406
_diffrn_reflns_Laue_measured_fraction_full 0.997
_diffrn_reflns_Laue_measured_fraction_max 0.998
_diffrn_reflns_limit_h_max 17
_diffrn_reflns_limit_h_min -17
_diffrn_reflns_limit_k_max 14
_diffrn_reflns_limit_k_min -14
_diffrn_reflns_limit_l_max 11
_diffrn_reflns_limit_l_min -11
_diffrn_reflns_number 13572
_diffrn_reflns_point_group_measured_fraction_full 0.997
_diffrn_reflns_point_group_measured_fraction_max 0.998
_diffrn_reflns_theta_full 25.242
_diffrn_reflns_theta_max 27.471
_diffrn_reflns_theta_min 3.072
_diffrn_standards_number 0
_exptl_absorpt_coefficient_mu 2.569
_exptl_absorpt_correction_T_max 0.598
_exptl_absorpt_correction_T_min 0.497
_exptl_absorpt_correction_type multi-scan
_exptl_absorpt_process_details 'REQAB (Rigaku, 1998)'
_exptl_crystal_colour yellow
_exptl_crystal_density_diffrn 1.545
_exptl_crystal_density_method 'not measured'
_exptl_crystal_description chip
_exptl_crystal_F_000 616.00
_exptl_crystal_size_max 0.200
_exptl_crystal_size_mid 0.200
_exptl_crystal_size_min 0.200
_refine_diff_density_max 0.47
_refine_diff_density_min -0.32
_refine_ls_extinction_method none
_refine_ls_goodness_of_fit_ref 1.070
_refine_ls_hydrogen_treatment constr
_refine_ls_number_parameters 172
_refine_ls_number_reflns 3012
_refine_ls_number_restraints 0
_refine_ls_R_factor_all 0.0547
_refine_ls_R_factor_gt 0.0366
_refine_ls_shift/su_max 0.001
_refine_ls_structure_factor_coef Fsqd
_refine_ls_weighting_details 'w = 1/[\s^2^(Fo^2^)+(0.0325P)^2^+0.3521P] where P=(Fo^2^+2Fc^2^)/3'
_refine_ls_weighting_scheme calc
_refine_ls_wR_factor_gt 0.0769
_refine_ls_wR_factor_ref 0.0841
_reflns_number_gt 2282
_reflns_number_total 3012
_reflns_threshold_expression F^2^>2.0\s(F^2^)
_cod_data_source_file d0cc02389b2.cif
_cod_data_source_block DPA_1
_cod_depositor_comments 'Adding full bibliography for 7126511--7126515.cif.'
_cod_database_code 7126513
_shelxl_res_file
;

    shelxl.res created by SHELXL-2014/7

TITL Diaza_Me_I_00_1
CELL  0.71075 13.67180 11.33350 8.75610 90.00000 104.05100 90.00000
ZERR  4 0.00933 0.00757 0.00607 0.00000 0.00860 0.00000
LATT 1
SYMM    -X, .50+Y, .50-Z
SFAC C H AS N
UNIT 64 44 4 8
L.S. 5
FMAP 2
PLAN -25
WPDB -2
HTAB
BOND $H
CONF
LIST 4
TEMP 0.0
ACTA
SIZE 0.200 0.200 0.200
WGHT    0.032500    0.352100
FVAR       1.42708
AS1   3    0.668208    0.500248    0.485151    11.00000    0.04665    0.04255 =
         0.04650   -0.00062    0.00947   -0.01062
N1    4    0.927545    0.552354    0.308768    11.00000    0.05825    0.07446 =
         0.06480   -0.00140    0.02731    0.00691
N2    4    0.556283    0.825100    0.617145    11.00000    0.04607    0.06402 =
         0.06803    0.00049    0.01756    0.00858
C1    1    0.785076    0.561420    0.421893    11.00000    0.04759    0.04635 =
         0.03932    0.00120    0.01105   -0.00004
C2    1    0.791094    0.684580    0.429434    11.00000    0.03696    0.04763 =
         0.03544    0.00243    0.00583   -0.00326
C3    1    0.712571    0.740989    0.492807    11.00000    0.03402    0.04457 =
         0.03420    0.00135    0.00301   -0.00147
C4    1    0.646553    0.662825    0.539524    11.00000    0.03446    0.04479 =
         0.04030    0.00150    0.00577   -0.00376
C5    1    0.730313    0.433771    0.691670    11.00000    0.04567    0.03019 =
         0.04579   -0.00380    0.01526   -0.00299
C6    1    0.854863    0.500679    0.361030    11.00000    0.06084    0.05469 =
         0.05153   -0.00115    0.01833    0.00499
AFIX  43
H6    2    0.850566    0.418807    0.356490    11.00000   -1.20000
AFIX   0
C7    1    0.931879    0.669728    0.317528    11.00000    0.04612    0.08351 =
         0.05712    0.00240    0.02233   -0.00548
AFIX  43
H7    2    0.982590    0.707275    0.281805    11.00000   -1.20000
AFIX   0
C8    1    0.866772    0.739387    0.375588    11.00000    0.04449    0.05521 =
         0.05185    0.00432    0.01395   -0.00749
AFIX  43
H8    2    0.873444    0.821072    0.378563    11.00000   -1.20000
AFIX   0
C9    1    0.570906    0.709557    0.601317    11.00000    0.03672    0.06437 =
         0.05941    0.00458    0.01248   -0.00427
AFIX  43
H9    2    0.527539    0.657348    0.633861    11.00000   -1.20000
AFIX   0
C10   1    0.619219    0.897490    0.568454    11.00000    0.05567    0.04844 =
         0.06094    0.00020    0.01325    0.00875
AFIX  43
H10   2    0.609162    0.978235    0.575862    11.00000   -1.20000
AFIX   0
C11   1    0.698106    0.860963    0.507936    11.00000    0.04779    0.04352 =
         0.04701    0.00435    0.01010   -0.00235
AFIX  43
H11   2    0.740696    0.915524    0.477909    11.00000   -1.20000
AFIX   0
C12   1    0.666953    0.377171    0.769481    11.00000    0.04919    0.04123 =
         0.05745    0.00267    0.01786   -0.00790
AFIX  43
H12   2    0.598175    0.373262    0.723341    11.00000   -1.20000
AFIX   0
C13   1    0.705032    0.326438    0.915114    11.00000    0.07027    0.04218 =
         0.06435    0.00788    0.02820   -0.00398
AFIX  43
H13   2    0.661820    0.289286    0.967176    11.00000   -1.20000
AFIX   0
C14   1    0.806236    0.330743    0.982934    11.00000    0.07651    0.04696 =
         0.05267    0.01061    0.01594    0.00807
AFIX  43
H14   2    0.831739    0.295620    1.080476    11.00000   -1.20000
AFIX   0
C15   1    0.870652    0.386934    0.907334    11.00000    0.04752    0.05542 =
         0.06135    0.00356    0.00886    0.00793
AFIX  43
H15   2    0.939316    0.390316    0.954455    11.00000   -1.20000
AFIX   0
C16   1    0.833134    0.438399    0.761120    11.00000    0.04513    0.04104 =
         0.05214   -0.00192    0.01917    0.00070
AFIX  43
H16   2    0.876565    0.475849    0.709735    11.00000   -1.20000
AFIX   0
HKLF 4
 
REM  Diaza_Me_I_00_1
REM R1 =  0.0366 for    2282 Fo > 4sig(Fo)  and  0.0547 for all    3012 data
REM    172 parameters refined using      0 restraints
 
END  
     
WGHT      0.0325      0.3520 

REM No hydrogen bonds found for HTAB generation

REM Highest difference peak  0.468,  deepest hole -0.324,  1-sigma level  0.052
Q1    1   1.0000  0.5000  0.5000  10.50000  0.05    0.47
Q2    1   0.5973  0.6757  0.5334  11.00000  0.05    0.21
Q3    1   0.5974  0.4370  0.3680  11.00000  0.05    0.20
Q4    1   0.7021  0.4061  0.7292  11.00000  0.05    0.19
Q5    1   0.8023  0.5446  0.3637  11.00000  0.05    0.19
Q6    1   0.6379  0.3976  0.4157  11.00000  0.05    0.18
Q7    1   0.6969  0.8155  0.4307  11.00000  0.05    0.18
Q8    1   0.5128  0.7360  0.7499  11.00000  0.05    0.17
Q9    1   1.0025  0.6615  0.5474  11.00000  0.05    0.17
Q10   1   0.7507  0.7179  0.4520  11.00000  0.05    0.17
Q11   1   0.6726  0.6015  0.5722  11.00000  0.05    0.17
Q12   1   0.7748  0.5182  0.4775  11.00000  0.05    0.16
Q13   1   0.6033  0.5810  0.5017  11.00000  0.05    0.16
Q14   1   0.5162  0.4961  0.4034  11.00000  0.05    0.16
Q15   1   0.7741  0.4524  0.7546  11.00000  0.05    0.16
Q16   1   0.8226  0.4062  0.2677  11.00000  0.05    0.16
Q17   1   0.4807  0.6578  0.7767  11.00000  0.05    0.16
Q18   1   0.7977  0.4971  0.6545  11.00000  0.05    0.15
Q19   1   0.6161  1.0817  0.5935  11.00000  0.05    0.15
Q20   1   0.5395  0.5065  0.3198  11.00000  0.05    0.15
Q21   1   0.7437  0.5389  0.3985  11.00000  0.05    0.15
Q22   1   0.6819  0.3696  0.1747  11.00000  0.05    0.15
Q23   1   0.6395  0.8547  0.4915  11.00000  0.05    0.15
Q24   1   0.5575  0.6565  0.4259  11.00000  0.05    0.14
Q25   1   0.6800  0.6933  0.5187  11.00000  0.05    0.14
;

loop_
_symmetry_equiv_pos_site_id
_space_group_symop_operation_xyz
1 +X,+Y,+Z
2 -X,1/2+Y,1/2-Z
3 -X,-Y,-Z
4 +X,1/2-Y,1/2+Z

loop_
_atom_site_label
_atom_site_type_symbol
_atom_site_fract_x
_atom_site_fract_y
_atom_site_fract_z
_atom_site_U_iso_or_equiv
_atom_site_adp_type
_atom_site_occupancy
_atom_site_site_symmetry_multiplicity
_atom_site_calc_flag
_atom_site_refinement_flags
_atom_site_disorder_assembly
_atom_site_disorder_group
As1 As 0.66821(2) 0.50025(2) 0.48515(3) 0.04555(11) Uani 1 4 d . . .
N1 N 0.92755(19) 0.5524(3) 0.3088(3) 0.0637(7) Uani 1 4 d . . .
N2 N 0.55628(18) 0.8251(2) 0.6171(3) 0.0587(6) Uani 1 4 d . . .
C1 C 0.7851(2) 0.5614(2) 0.4219(3) 0.0443(6) Uani 1 4 d . . .
C2 C 0.79109(18) 0.6846(2) 0.4294(3) 0.0405(5) Uani 1 4 d . . .
C3 C 0.71257(17) 0.7410(2) 0.4928(3) 0.0385(5) Uani 1 4 d . . .
C4 C 0.64655(18) 0.6628(2) 0.5395(3) 0.0404(5) Uani 1 4 d . . .
C5 C 0.73031(19) 0.4338(2) 0.6917(3) 0.0398(5) Uani 1 4 d . . .
C6 C 0.8549(2) 0.5007(3) 0.3610(4) 0.0549(7) Uani 1 4 d . . .
C7 C 0.9319(2) 0.6697(3) 0.3175(4) 0.0606(8) Uani 1 4 d . . .
C8 C 0.86677(19) 0.7394(3) 0.3756(3) 0.0501(6) Uani 1 4 d . . .
C9 C 0.5709(2) 0.7096(3) 0.6013(3) 0.0534(7) Uani 1 4 d . . .
C10 C 0.6192(2) 0.8975(3) 0.5685(3) 0.0552(7) Uani 1 4 d . . .
C11 C 0.6981(2) 0.8610(2) 0.5079(3) 0.0463(6) Uani 1 4 d . . .
C12 C 0.8331(2) 0.4384(2) 0.7611(3) 0.0448(6) Uani 1 4 d . . .
C13 C 0.8707(2) 0.3869(3) 0.9073(4) 0.0555(7) Uani 1 4 d . . .
C14 C 0.8062(3) 0.3307(3) 0.9829(4) 0.0587(8) Uani 1 4 d . . .
C15 C 0.7050(2) 0.3264(2) 0.9151(4) 0.0569(7) Uani 1 4 d . . .
C16 C 0.6670(2) 0.3772(2) 0.7695(3) 0.0484(6) Uani 1 4 d . . .
H6 H 0.85057 0.41881 0.35649 0.0659 Uiso 1 4 calc R . .
H7 H 0.98259 0.70728 0.28181 0.0727 Uiso 1 4 calc R . .
H8 H 0.87344 0.82107 0.37856 0.0602 Uiso 1 4 calc R . .
H9 H 0.52754 0.65735 0.63386 0.0640 Uiso 1 4 calc R . .
H10 H 0.60916 0.97823 0.57586 0.0662 Uiso 1 4 calc R . .
H11 H 0.7407 0.91552 0.47791 0.0556 Uiso 1 4 calc R . .
H12 H 0.87657 0.47585 0.70973 0.0538 Uiso 1 4 calc R . .
H13 H 0.93932 0.39032 0.95446 0.0666 Uiso 1 4 calc R . .
H14 H 0.83174 0.29562 1.08048 0.0704 Uiso 1 4 calc R . .
H15 H 0.66182 0.28929 0.96718 0.0683 Uiso 1 4 calc R . .
H16 H 0.59818 0.37326 0.72334 0.0581 Uiso 1 4 calc R . .

loop_
_atom_site_aniso_label
_atom_site_aniso_U_11
_atom_site_aniso_U_22
_atom_site_aniso_U_33
_atom_site_aniso_U_12
_atom_site_aniso_U_13
_atom_site_aniso_U_23
As1 0.04665(17) 0.04255(17) 0.04650(17) -0.01062(12) 0.00947(12) -0.00062(12)
N1 0.0583(16) 0.0745(18) 0.0648(16) 0.0069(14) 0.0273(14) -0.0014(14)
N2 0.0461(14) 0.0640(16) 0.0680(16) 0.0086(12) 0.0176(13) 0.0005(13)
C1 0.0476(15) 0.0464(15) 0.0393(13) -0.0000(12) 0.0111(12) 0.0012(12)
C2 0.0370(13) 0.0476(14) 0.0354(12) -0.0033(11) 0.0058(11) 0.0024(11)
C3 0.0340(12) 0.0446(14) 0.0342(12) -0.0015(10) 0.0030(10) 0.0014(11)
C4 0.0345(12) 0.0448(14) 0.0403(13) -0.0038(11) 0.0058(11) 0.0015(11)
C5 0.0457(14) 0.0302(12) 0.0458(14) -0.0030(10) 0.0153(12) -0.0038(11)
C6 0.0608(18) 0.0547(17) 0.0515(16) 0.0050(14) 0.0183(14) -0.0012(14)
C7 0.0461(16) 0.084(2) 0.0571(18) -0.0055(16) 0.0223(14) 0.0024(17)
C8 0.0445(15) 0.0552(16) 0.0519(15) -0.0075(13) 0.0140(13) 0.0043(14)
C9 0.0367(14) 0.0644(19) 0.0594(17) -0.0043(13) 0.0125(13) 0.0046(14)
C10 0.0557(17) 0.0484(16) 0.0609(17) 0.0088(14) 0.0133(14) 0.0002(14)
C11 0.0478(15) 0.0435(14) 0.0470(15) -0.0024(12) 0.0101(13) 0.0043(12)
C12 0.0451(14) 0.0410(14) 0.0521(15) 0.0007(11) 0.0192(13) -0.0019(12)
C13 0.0475(16) 0.0554(17) 0.0614(18) 0.0079(13) 0.0089(14) 0.0036(15)
C14 0.077(2) 0.0470(16) 0.0527(17) 0.0081(15) 0.0159(16) 0.0106(14)
C15 0.070(2) 0.0422(15) 0.0644(18) -0.0040(14) 0.0282(17) 0.0079(14)
C16 0.0492(15) 0.0412(14) 0.0575(16) -0.0079(12) 0.0179(13) 0.0027(13)

loop_
_atom_type_symbol
_atom_type_description
_atom_type_scat_dispersion_real
_atom_type_scat_dispersion_imag
_atom_type_scat_source
C C 0.0033 0.0016
;
International Tables for Crystallography
(Vol. C, Tables 4.2.6.8 and 6.1.1.4)
;
H H 0.0000 0.0000
;
International Tables for Crystallography
(Vol. C, Table 6.1.1.4)
;
As As 0.0499 2.0058
;
International Tables for Crystallography
(Vol. C, Tables 4.2.6.8 and 6.1.1.4)
;
N N 0.0061 0.0033
;
International Tables for Crystallography
(Vol. C, Tables 4.2.6.8 and 6.1.1.4)
;

loop_
_geom_angle_atom_site_label_1
_geom_angle_atom_site_label_2
_geom_angle_atom_site_label_3
_geom_angle
_geom_angle_publ_flag
_geom_angle_site_symmetry_1
_geom_angle_site_symmetry_2
_geom_angle_site_symmetry_3
C1 As1 C4 85.20(11) yes . . .
C1 As1 C5 101.48(11) yes . . .
C4 As1 C5 101.35(10) yes . . .
C6 N1 C7 116.6(3) yes . . .
C9 N2 C10 116.5(3) yes . . .
As1 C1 C2 112.7(2) yes . . .
As1 C1 C6 128.6(2) yes . . .
C2 C1 C6 118.5(3) yes . . .
C1 C2 C3 114.3(2) yes . . .
C1 C2 C8 118.2(3) yes . . .
C3 C2 C8 127.5(2) yes . . .
C2 C3 C4 114.7(2) yes . . .
C2 C3 C11 126.7(2) yes . . .
C4 C3 C11 118.5(2) yes . . .
As1 C4 C3 112.48(19) yes . . .
As1 C4 C9 129.2(2) yes . . .
C3 C4 C9 118.0(2) yes . . .
As1 C5 C12 123.8(2) yes . . .
As1 C5 C16 116.85(18) yes . . .
C12 C5 C16 119.3(2) yes . . .
N1 C6 C1 123.9(3) yes . . .
N1 C7 C8 124.8(3) yes . . .
C2 C8 C7 118.2(3) yes . . .
N2 C9 C4 124.1(3) yes . . .
N2 C10 C11 124.5(3) yes . . .
C3 C11 C10 118.4(3) yes . . .
C5 C12 C13 119.7(3) yes . . .
C12 C13 C14 120.1(3) yes . . .
C13 C14 C15 120.3(3) yes . . .
C14 C15 C16 120.1(3) yes . . .
C5 C16 C15 120.5(3) yes . . .
N1 C6 H6 118.055 no . . .
C1 C6 H6 118.073 no . . .
N1 C7 H7 117.623 no . . .
C8 C7 H7 117.620 no . . .
C2 C8 H8 120.904 no . . .
C7 C8 H8 120.902 no . . .
N2 C9 H9 117.962 no . . .
C4 C9 H9 117.960 no . . .
N2 C10 H10 117.766 no . . .
C11 C10 H10 117.776 no . . .
C3 C11 H11 120.798 no . . .
C10 C11 H11 120.796 no . . .
C5 C12 H12 120.139 no . . .
C13 C12 H12 120.132 no . . .
C12 C13 H13 119.965 no . . .
C14 C13 H13 119.964 no . . .
C13 C14 H14 119.851 no . . .
C15 C14 H14 119.844 no . . .
C14 C15 H15 119.959 no . . .
C16 C15 H15 119.964 no . . .
C5 C16 H16 119.751 no . . .
C15 C16 H16 119.756 no . . .

loop_
_geom_bond_atom_site_label_1
_geom_bond_atom_site_label_2
_geom_bond_distance
_geom_bond_publ_flag
_geom_bond_site_symmetry_1
_geom_bond_site_symmetry_2
As1 C1 1.942(3) yes . .
As1 C4 1.944(3) yes . .
As1 C5 1.953(3) yes . .
N1 C6 1.327(5) yes . .
N1 C7 1.333(5) yes . .
N2 C9 1.337(4) yes . .
N2 C10 1.332(4) yes . .
C1 C2 1.399(4) yes . .
C1 C6 1.384(4) yes . .
C2 C3 1.469(4) yes . .
C2 C8 1.384(4) yes . .
C3 C4 1.395(4) yes . .
C3 C11 1.385(4) yes . .
C4 C9 1.384(4) yes . .
C5 C12 1.391(4) yes . .
C5 C16 1.383(4) yes . .
C7 C8 1.376(4) yes . .
C10 C11 1.376(4) yes . .
C12 C13 1.387(4) yes . .
C13 C14 1.379(5) yes . .
C14 C15 1.368(4) yes . .
C15 C16 1.380(4) yes . .
C6 H6 0.930 no . .
C7 H7 0.930 no . .
C8 H8 0.930 no . .
C9 H9 0.930 no . .
C10 H10 0.930 no . .
C11 H11 0.930 no . .
C12 H12 0.930 no . .
C13 H13 0.930 no . .
C14 H14 0.930 no . .
C15 H15 0.930 no . .
C16 H16 0.930 no . .

loop_
_geom_contact_atom_site_label_1
_geom_contact_atom_site_label_2
_geom_contact_distance
_geom_contact_publ_flag
_geom_contact_site_symmetry_1
_geom_contact_site_symmetry_2
N1 C2 2.793(4) no . .
N2 C3 2.791(4) no . .
C1 C7 2.695(5) no . .
C1 C12 3.202(4) no . .
C4 C10 2.706(4) no . .
C5 C14 2.768(4) no . .
C6 C8 2.711(4) no . .
C8 C11 3.139(4) no . .
C9 C11 2.707(4) no . .
C12 C15 2.764(5) no . .
C13 C16 2.756(4) no . .
N1 C12 3.473(5) no . 3_766
N2 C3 3.540(4) no . 4_565
N2 C15 3.515(5) no . 2_656
N2 C16 3.481(5) no . 2_656
C1 C10 3.395(4) no . 4_564
C2 C10 3.574(4) no . 4_564
C3 N2 3.540(4) no . 4_564
C3 C8 3.507(4) no . 4_565
C3 C9 3.549(4) no . 4_564
C8 C3 3.507(4) no . 4_564
C9 C3 3.549(4) no . 4_565
C10 C1 3.395(4) no . 4_565
C10 C2 3.574(4) no . 4_565
C11 C16 3.594(4) no . 4_564
C12 N1 3.473(5) no . 3_766
C15 N2 3.515(5) no . 2_646
C16 N2 3.481(5) no . 2_646
C16 C11 3.594(4) no . 4_565
As1 H6 3.1146 no . .
As1 H9 3.1274 no . .
As1 H12 3.0558 no . .
As1 H16 2.8823 no . .
N1 H8 3.2273 no . .
N2 H11 3.2228 no . .
C1 H8 3.2381 no . .
C1 H12 2.7068 no . .
C2 H6 3.2240 no . .
C2 H7 3.1992 no . .
C2 H11 2.7654 no . .
C2 H12 3.4049 no . .
C3 H8 2.7803 no . .
C3 H9 3.2156 no . .
C3 H10 3.2025 no . .
C4 H11 3.2384 no . .
C5 H13 3.2419 no . .
C5 H15 3.2365 no . .
C6 H7 3.0986 no . .
C6 H12 3.0083 no . .
C7 H6 3.1022 no . .
C8 H11 2.9168 no . .
C9 H10 3.1067 no . .
C10 H9 3.1072 no . .
C11 H8 2.9244 no . .
C12 H14 3.2349 no . .
C12 H16 3.2337 no . .
C13 H15 3.2214 no . .
C14 H12 3.2355 no . .
C14 H16 3.2172 no . .
C15 H13 3.2198 no . .
C16 H12 3.2351 no . .
C16 H14 3.2197 no . .
H6 H12 3.0947 no . .
H7 H8 2.2851 no . .
H8 H11 2.4419 no . .
H9 H16 3.3979 no . .
H10 H11 2.2856 no . .
H12 H13 2.3184 no . .
H13 H14 2.3067 no . .
H14 H15 2.2950 no . .
H15 H16 2.3064 no . .
As1 H9 3.1756 no . 3_666
As1 H10 3.4857 no . 4_564
As1 H15 3.2854 no . 4_554
N1 H11 3.3849 no . 4_564
N1 H12 2.7406 no . 3_766
N1 H13 3.3293 no . 3_766
N1 H14 3.5925 no . 1_554
N2 H10 3.3293 no . 3_676
N2 H15 2.9210 no . 2_656
N2 H16 2.8532 no . 2_656
C1 H10 3.4100 no . 4_564
C4 H16 3.5945 no . 3_666
C5 H8 3.5598 no . 4_565
C5 H11 3.0078 no . 4_565
C5 H14 3.2071 no . 4_554
C5 H15 3.1997 no . 4_554
C6 H11 3.4712 no . 4_564
C6 H14 3.3404 no . 1_554
C7 H11 3.5825 no . 4_564
C7 H12 3.1529 no . 3_766
C7 H13 3.4103 no . 2_756
C7 H13 3.3574 no . 3_766
C7 H14 3.4462 no . 2_756
C8 H7 3.5762 no . 4_565
C8 H12 3.5549 no . 4_564
C8 H13 3.2021 no . 2_756
C9 H15 3.2208 no . 2_656
C9 H16 3.5870 no . 2_656
C9 H16 3.3340 no . 3_666
C10 H10 3.3785 no . 3_676
C11 H9 3.5357 no . 4_564
C12 H7 3.1104 no . 3_766
C12 H8 2.9184 no . 4_565
C12 H11 3.0176 no . 4_565
C12 H14 3.0858 no . 4_554
C13 H6 3.4959 no . 4_555
C13 H7 3.5956 no . 2_746
C13 H7 3.0858 no . 3_766
C13 H8 3.3199 no . 4_565
C13 H11 3.0140 no . 4_565
C13 H14 3.4662 no . 4_554
C14 H6 3.3317 no . 1_556
C14 H6 3.1493 no . 4_555
C14 H7 3.4130 no . 2_746
C14 H11 3.0093 no . 4_565
C15 H6 3.5277 no . 4_555
C15 H10 3.0815 no . 4_565
C15 H11 2.9938 no . 4_565
C16 H10 3.3965 no . 4_565
C16 H11 2.9957 no . 4_565
C16 H15 3.2373 no . 4_554
H6 C13 3.4959 no . 4_554
H6 C14 3.3317 no . 1_554
H6 C14 3.1493 no . 4_554
H6 C15 3.5277 no . 4_554
H6 H14 2.7485 no . 1_554
H6 H14 3.1724 no . 4_554
H7 C8 3.5762 no . 4_564
H7 C12 3.1104 no . 3_766
H7 C13 3.5956 no . 2_756
H7 C13 3.0858 no . 3_766
H7 C14 3.4130 no . 2_756
H7 H8 3.4984 no . 4_564
H7 H12 2.8199 no . 3_766
H7 H13 3.0950 no . 2_756
H7 H13 2.7777 no . 3_766
H7 H14 2.7228 no . 2_756
H8 C5 3.5598 no . 4_564
H8 C12 2.9184 no . 4_564
H8 C13 3.3199 no . 4_564
H8 H7 3.4984 no . 4_565
H8 H12 2.7414 no . 4_564
H8 H13 2.7367 no . 2_756
H8 H13 3.4149 no . 4_564
H9 As1 3.1756 no . 3_666
H9 C11 3.5357 no . 4_565
H9 H15 2.9341 no . 2_656
H9 H16 3.3984 no . 2_656
H9 H16 3.2010 no . 3_666
H10 As1 3.4857 no . 4_565
H10 N2 3.3293 no . 3_676
H10 C1 3.4100 no . 4_565
H10 C10 3.3785 no . 3_676
H10 C15 3.0815 no . 4_564
H10 C16 3.3965 no . 4_564
H10 H10 2.9987 no . 3_676
H10 H15 2.9494 no . 4_564
H10 H16 3.4869 no . 4_564
H11 N1 3.3849 no . 4_565
H11 C5 3.0078 no . 4_564
H11 C6 3.4712 no . 4_565
H11 C7 3.5825 no . 4_565
H11 C12 3.0176 no . 4_564
H11 C13 3.0140 no . 4_564
H11 C14 3.0093 no . 4_564
H11 C15 2.9938 no . 4_564
H11 C16 2.9957 no . 4_564
H11 H12 3.5494 no . 4_564
H11 H13 3.5396 no . 4_564
H11 H14 3.5399 no . 4_564
H11 H15 3.5093 no . 4_564
H11 H16 3.5195 no . 4_564
H12 N1 2.7406 no . 3_766
H12 C7 3.1529 no . 3_766
H12 C8 3.5549 no . 4_565
H12 H7 2.8199 no . 3_766
H12 H8 2.7414 no . 4_565
H12 H11 3.5494 no . 4_565
H12 H14 3.2842 no . 4_554
H13 N1 3.3293 no . 3_766
H13 C7 3.4103 no . 2_746
H13 C7 3.3574 no . 3_766
H13 C8 3.2021 no . 2_746
H13 H7 3.0950 no . 2_746
H13 H7 2.7777 no . 3_766
H13 H8 2.7367 no . 2_746
H13 H8 3.4149 no . 4_565
H13 H11 3.5396 no . 4_565
H13 H13 2.9878 no . 3_767
H14 N1 3.5925 no . 1_556
H14 C5 3.2071 no . 4_555
H14 C6 3.3404 no . 1_556
H14 C7 3.4462 no . 2_746
H14 C12 3.0858 no . 4_555
H14 C13 3.4662 no . 4_555
H14 H6 2.7485 no . 1_556
H14 H6 3.1724 no . 4_555
H14 H7 2.7228 no . 2_746
H14 H11 3.5399 no . 4_565
H14 H12 3.2842 no . 4_555
H15 As1 3.2854 no . 4_555
H15 N2 2.9210 no . 2_646
H15 C5 3.1997 no . 4_555
H15 C9 3.2208 no . 2_646
H15 C16 3.2373 no . 4_555
H15 H9 2.9341 no . 2_646
H15 H10 2.9494 no . 4_565
H15 H11 3.5093 no . 4_565
H15 H16 3.1827 no . 4_555
H16 N2 2.8532 no . 2_646
H16 C4 3.5945 no . 3_666
H16 C9 3.5870 no . 2_646
H16 C9 3.3340 no . 3_666
H16 H9 3.3984 no . 2_646
H16 H9 3.2010 no . 3_666
H16 H10 3.4869 no . 4_565
H16 H11 3.5195 no . 4_565
H16 H15 3.1827 no . 4_554

loop_
_geom_torsion_atom_site_label_1
_geom_torsion_atom_site_label_2
_geom_torsion_atom_site_label_3
_geom_torsion_atom_site_label_4
_geom_torsion
_geom_torsion_publ_flag
_geom_torsion_site_symmetry_1
_geom_torsion_site_symmetry_2
_geom_torsion_site_symmetry_3
_geom_torsion_site_symmetry_4
C1 As1 C4 C3 6.87(14) no . . . .
C1 As1 C4 C9 179.88(19) no . . . .
C4 As1 C1 C2 -5.90(14) no . . . .
C4 As1 C1 C6 179.71(19) no . . . .
C1 As1 C5 C12 1.2(2) no . . . .
C1 As1 C5 C16 -177.46(16) no . . . .
C5 As1 C1 C2 -106.53(15) no . . . .
C5 As1 C1 C6 79.1(2) no . . . .
C4 As1 C5 C12 -86.17(19) no . . . .
C4 As1 C5 C16 95.20(17) no . . . .
C5 As1 C4 C3 107.64(15) no . . . .
C5 As1 C4 C9 -79.35(19) no . . . .
C6 N1 C7 C8 -0.3(4) no . . . .
C7 N1 C6 C1 0.3(4) no . . . .
C9 N2 C10 C11 -1.7(4) no . . . .
C10 N2 C9 C4 0.4(4) no . . . .
As1 C1 C2 C3 3.8(2) no . . . .
As1 C1 C2 C8 -175.07(13) no . . . .
As1 C1 C6 N1 174.00(16) no . . . .
C2 C1 C6 N1 -0.1(4) no . . . .
C6 C1 C2 C3 178.84(19) no . . . .
C6 C1 C2 C8 -0.0(3) no . . . .
C1 C2 C3 C4 1.8(3) no . . . .
C1 C2 C3 C11 -177.39(18) no . . . .
C1 C2 C8 C7 0.0(3) no . . . .
C3 C2 C8 C7 -178.68(19) no . . . .
C8 C2 C3 C4 -179.4(2) no . . . .
C8 C2 C3 C11 1.4(4) no . . . .
C2 C3 C4 As1 -6.5(2) no . . . .
C2 C3 C4 C9 179.63(16) no . . . .
C2 C3 C11 C10 179.17(18) no . . . .
C4 C3 C11 C10 0.0(3) no . . . .
C11 C3 C4 As1 172.74(16) no . . . .
C11 C3 C4 C9 -1.1(3) no . . . .
As1 C4 C9 N2 -171.75(15) no . . . .
C3 C4 C9 N2 0.9(3) no . . . .
As1 C5 C12 C13 -178.93(15) no . . . .
As1 C5 C16 C15 179.16(16) no . . . .
C12 C5 C16 C15 0.5(4) no . . . .
C16 C5 C12 C13 -0.3(4) no . . . .
N1 C7 C8 C2 0.1(4) no . . . .
N2 C10 C11 C3 1.5(4) no . . . .
C5 C12 C13 C14 0.4(4) no . . . .
C12 C13 C14 C15 -0.7(4) no . . . .
C13 C14 C15 C16 0.8(4) no . . . .
C14 C15 C16 C5 -0.7(4) no . . . .
